data_7116069
loop_
_publ_author_name
'Xiaoping Yang'
'Zongping Li'
'Shiqing Wang'
'Shaoming Huang'
'Desmond Schipper'
'Richard A. Jones'

_publ_section_title
;
 Self-assembly of NIR luminescent 30-metal drum-like and 12-metal
 rectangular d-f nanoclusters with long-chain Schiff base ligands
;
_journal_name_full Chem.Commun.
_journal_page_first 15569
_journal_paper_doi 10.1039/C4cc07174C
_journal_volume 50
_journal_year 2014
_chemical_formula_moiety '2(C84 H112 Br4 Nd4 N4 O52 Zn8), 4(C4 H10 O), C2 H7 O, 2(C2 H6 O), C4 H16 O6'
_chemical_formula_sum 'C194 H299 Br8 N8 Nd8 O117 Zn16'
_chemical_formula_weight 7454.53
_chemical_name_systematic
; 
 ? 
;
_space_group_IT_number 15
_symmetry_cell_setting monoclinic
_symmetry_space_group_name_Hall '-C 2yc'
_symmetry_space_group_name_H-M 'C 1 2/c 1'
_atom_sites_solution_hydrogens geom
_atom_sites_solution_primary direct
_atom_sites_solution_secondary difmap
_audit_creation_method SHELXL-97
_cell_angle_alpha 90.00
_cell_angle_beta 91.17(3)
_cell_angle_gamma 90.00
_cell_formula_units_Z 2
_cell_length_a 27.503(6)
_cell_length_b 16.362(3)
_cell_length_c 33.940(7)
_cell_measurement_reflns_used 11551
_cell_measurement_temperature 223(2)
_cell_measurement_theta_max 25.1048
_cell_measurement_theta_min 1.5618
_cell_volume 15270(5)
_computing_cell_refinement 'Collect software, Nonius B.V. 1998'
_computing_data_collection 'Collect software, Nonius B.V. 1998'
_computing_data_reduction
;
DENZO and Scalepack (Otwinoski and Minor, 1997)
;
_computing_molecular_graphics 'XP SHELXTL/PC, Siemens Analytical'
_computing_structure_refinement 'XL SHELXTL/PC, Siemens Analytical'
_computing_structure_solution
;

SIR97 - Altomare A., Burla M.C., Camalli M., Cascarano G.L., Giacovazzo C., 
Guagliardi A., Moliterni A.G.G., Polidori G.,Spagna R.
;
_diffrn_ambient_temperature 223(1)
_diffrn_detector_area_resol_mean 13.6612
_diffrn_measured_fraction_theta_full 0.980
_diffrn_measured_fraction_theta_max 0.980
_diffrn_measurement_device_type 'Mercury2 (2x2 bin mode)'
_diffrn_measurement_method dtprofit.ref
_diffrn_radiation_monochromator 'Graphite Monochromator'
_diffrn_radiation_source 'Sealed tube'
_diffrn_radiation_type MoK\a
_diffrn_radiation_wavelength 0.710747
_diffrn_reflns_av_R_equivalents 0.0806
_diffrn_reflns_av_sigmaI/netI 0.0941
_diffrn_reflns_limit_h_max 32
_diffrn_reflns_limit_h_min -32
_diffrn_reflns_limit_k_max 19
_diffrn_reflns_limit_k_min -19
_diffrn_reflns_limit_l_max 40
_diffrn_reflns_limit_l_min -40
_diffrn_reflns_number 42384
_diffrn_reflns_theta_full 25.00
_diffrn_reflns_theta_max 25.00
_diffrn_reflns_theta_min 1.56
_exptl_absorpt_coefficient_mu 3.690
_exptl_absorpt_correction_T_max 1.000000
_exptl_absorpt_correction_T_min 0.632781
_exptl_absorpt_correction_type multi-scan
_exptl_absorpt_process_details 'DENZO and Scalepack (Otwinoski and Minor, 1997)'
_exptl_crystal_colour Yellow
_exptl_crystal_density_diffrn 1.621
_exptl_crystal_density_method 'not measured'
_exptl_crystal_description Block
_exptl_crystal_F_000 7390
_exptl_crystal_size_max 0.15
_exptl_crystal_size_mid 0.12
_exptl_crystal_size_min 0.06
_refine_diff_density_max 2.393
_refine_diff_density_min -1.856
_refine_diff_density_rms 0.266
_refine_ls_extinction_method none
_refine_ls_goodness_of_fit_ref 1.057
_refine_ls_hydrogen_treatment constr
_refine_ls_matrix_type full
_refine_ls_number_parameters 816
_refine_ls_number_reflns 13167
_refine_ls_number_restraints 552
_refine_ls_restrained_S_all 1.054
_refine_ls_R_factor_all 0.1019
_refine_ls_R_factor_gt 0.0762
_refine_ls_shift/su_max 0.005
_refine_ls_shift/su_mean 0.000
_refine_ls_structure_factor_coef Fsqd
_refine_ls_weighting_details 'calc w=1/[\s^2^(Fo^2^)+(0.1553P)^2^+109.5610P] where P=(Fo^2^+2Fc^2^)/3'
_refine_ls_weighting_scheme calc
_refine_ls_wR_factor_gt 0.2172
_refine_ls_wR_factor_ref 0.2653
_reflns_number_gt 10026
_reflns_number_total 13167
_reflns_threshold_expression >2sigma(I)
_cod_data_source_file c4cc07174c2.cif
_cod_data_source_block complex-1
_cod_original_sg_symbol_Hall -C2yc
_cod_original_sg_symbol_H-M C2/c
_cod_database_code 7116069

loop_
_symmetry_equiv_pos_as_xyz
'x, y, z'
'-x, y, -z+1/2'
'x+1/2, y+1/2, z'
'-x+1/2, y+1/2, -z+1/2'
'-x, -y, -z'
'x, -y, z-1/2'
'-x+1/2, -y+1/2, -z'
'x+1/2, -y+1/2, z-1/2'

loop_
_atom_site_label
_atom_site_type_symbol
_atom_site_fract_x
_atom_site_fract_y
_atom_site_fract_z
_atom_site_U_iso_or_equiv
_atom_site_adp_type
_atom_site_occupancy
_atom_site_symmetry_multiplicity
_atom_site_calc_flag
_atom_site_refinement_flags
Nd1 Nd 0.18302(2) 0.54482(3) 0.073053(15) 0.03482(19) Uani 1 1 d U
Nd2 Nd 0.27919(2) 0.52664(3) 0.170030(15) 0.03443(19) Uani 1 1 d U
Zn1 Zn 0.05059(5) 0.52940(10) 0.08320(4) 0.0563(4) Uani 1 1 d U
Zn2 Zn 0.27590(5) 0.37754(9) 0.08826(4) 0.0509(4) Uani 1 1 d U
Zn3 Zn 0.24991(5) 0.72164(8) 0.11357(4) 0.0425(3) Uani 1 1 d U
Zn4 Zn 0.23002(5) 0.52923(8) 0.26923(3) 0.0410(3) Uani 1 1 d U
N1 N -0.0070(4) 0.5650(8) 0.0522(4) 0.070(3) Uani 1 1 d DU
N2 N 0.2505(3) 0.4795(5) 0.3213(2) 0.040(2) Uani 1 1 d U
Br1 Br 0.06121(7) 0.75030(13) -0.10632(5) 0.0942(6) Uani 1 1 d U
Br2 Br 0.47495(5) 0.36031(10) 0.31381(5) 0.0717(4) Uani 1 1 d U
O1 O 0.1700(3) 0.5883(4) -0.0028(2) 0.0393(16) Uani 1 1 d U
O2 O 0.0984(3) 0.5598(5) 0.0435(2) 0.0452(18) Uani 1 1 d U
O3 O 0.3704(3) 0.5128(5) 0.2035(2) 0.0436(18) Uani 1 1 d U
O4 O 0.2922(3) 0.5063(4) 0.24340(19) 0.0383(16) Uani 1 1 d U
O5 O 0.2331(2) 0.4523(4) 0.11594(19) 0.0379(16) Uani 1 1 d U
H5B H 0.2098 0.4174 0.1294 0.045 Uiso 1 1 calc R
O6 O 0.2265(3) 0.6131(4) 0.12902(19) 0.0387(16) Uani 1 1 d U
H6A H 0.2000 0.6263 0.1468 0.046 Uiso 1 1 calc R
O7 O 0.2038(3) 0.4618(5) 0.1927(2) 0.050(2) Uani 1 1 d U
O8 O 0.1704(3) 0.4751(5) 0.2514(2) 0.052(2) Uani 1 1 d U
O9 O 0.0512(4) 0.5893(8) 0.1335(3) 0.081(3) Uani 1 1 d U
O10 O 0.1300(3) 0.5835(5) 0.1295(2) 0.051(2) Uani 1 1 d U
O11 O 0.2874(3) 0.7185(5) 0.0653(2) 0.052(2) Uani 1 1 d U
O12 O 0.2600(3) 0.5962(4) 0.0478(2) 0.0402(16) Uani 1 1 d U
O13 O 0.3286(3) 0.4374(6) 0.0609(3) 0.061(2) Uani 1 1 d U
O14 O 0.3347(3) 0.5098(5) 0.1161(2) 0.054(2) Uani 1 1 d U
O15 O 0.2376(4) 0.3155(6) 0.0489(3) 0.068(3) Uani 1 1 d U
O16 O 0.2086(3) 0.4351(4) 0.0296(2) 0.052(2) Uani 1 1 d U
O17 O 0.1903(3) 0.7898(5) 0.1077(2) 0.053(2) Uani 1 1 d U
O18 O 0.1679(3) 0.6928(5) 0.0666(2) 0.0466(18) Uani 1 1 d U
O19 O 0.3235(3) 0.6563(5) 0.1672(3) 0.056(2) Uani 1 1 d U
O20 O 0.2933(3) 0.7771(5) 0.1519(2) 0.052(2) Uani 1 1 d U
O21 O 0.3137(3) 0.3045(5) 0.1228(3) 0.053(2) Uani 1 1 d U
O22 O 0.3064(3) 0.3836(5) 0.1753(2) 0.0482(19) Uani 1 1 d U
O23 O 0.2336(3) 0.6356(5) 0.2092(2) 0.057(2) Uani 1 1 d U
O24 O 0.2176(3) 0.6470(5) 0.2727(2) 0.052(2) Uani 1 1 d U
O25 O 0.1347(3) 0.4207(5) 0.0899(2) 0.055(2) Uani 1 1 d U
O26 O 0.0547(3) 0.4111(6) 0.0889(3) 0.074(3) Uani 1 1 d U
C1 C 0.2077(5) 0.5864(8) -0.0314(3) 0.053(3) Uani 1 1 d U
H1A H 0.1950 0.5642 -0.0557 0.080 Uiso 1 1 calc R
H1B H 0.2340 0.5527 -0.0218 0.080 Uiso 1 1 calc R
H1C H 0.2194 0.6408 -0.0358 0.080 Uiso 1 1 calc R
C2 C 0.1255(4) 0.6209(7) -0.0153(3) 0.041(2) Uani 1 1 d U
C3 C 0.1182(4) 0.6645(7) -0.0494(3) 0.047(3) Uani 1 1 d U
H3A H 0.1439 0.6770 -0.0657 0.057 Uiso 1 1 calc R
C4 C 0.0713(5) 0.6890(8) -0.0585(4) 0.054(3) Uani 1 1 d U
C5 C 0.0333(5) 0.6717(9) -0.0354(4) 0.061(3) Uani 1 1 d U
H5A H 0.0023 0.6900 -0.0425 0.074 Uiso 1 1 calc R
C6 C 0.0401(4) 0.6260(7) -0.0004(3) 0.049(3) Uani 1 1 d U
C7 C 0.0880(4) 0.6006(7) 0.0110(3) 0.044(3) Uani 1 1 d U
C8 C -0.0041(5) 0.6056(9) 0.0204(4) 0.066(4) Uani 1 1 d U
H8A H -0.0333 0.6242 0.0092 0.079 Uiso 1 1 calc R
C9 C -0.0589(6) 0.5452(10) 0.0671(4) 0.076(4) Uani 1 1 d DU
H9A H -0.0617 0.4869 0.0714 0.092 Uiso 1 1 calc R
H9B H -0.0828 0.5607 0.0471 0.092 Uiso 1 1 calc R
C10 C -0.0697(9) 0.591(2) 0.1062(7) 0.203(14) Uani 1 1 d DU
H10E H -0.0822 0.6459 0.1008 0.304 Uiso 1 1 calc R
H10F H -0.0407 0.5958 0.1227 0.304 Uiso 1 1 calc R
C11 C 0.4150(5) 0.5294(8) 0.1835(4) 0.059(3) Uani 1 1 d U
H11A H 0.4362 0.5610 0.2004 0.088 Uiso 1 1 calc R
H11B H 0.4080 0.5594 0.1598 0.088 Uiso 1 1 calc R
H11E H 0.4306 0.4787 0.1771 0.088 Uiso 1 1 calc R
C12 C 0.3748(4) 0.4753(6) 0.2396(3) 0.035(2) Uani 1 1 d U
C13 C 0.4170(4) 0.4408(7) 0.2544(3) 0.046(3) Uani 1 1 d U
H13A H 0.4450 0.4388 0.2395 0.055 Uiso 1 1 calc R
C14 C 0.4159(4) 0.4084(7) 0.2933(4) 0.050(3) Uani 1 1 d U
C15 C 0.3755(4) 0.4092(6) 0.3151(3) 0.043(2) Uani 1 1 d U
H15A H 0.3757 0.3856 0.3400 0.051 Uiso 1 1 calc R
C16 C 0.3335(4) 0.4452(7) 0.3000(3) 0.040(2) Uani 1 1 d U
C17 C 0.3312(4) 0.4763(6) 0.2610(3) 0.033(2) Uani 1 1 d U
C18 C 0.2916(4) 0.4469(7) 0.3274(3) 0.042(3) Uani 1 1 d U
H18A H 0.2963 0.4212 0.3517 0.051 Uiso 1 1 calc R
C19 C 0.2142(5) 0.4773(8) 0.3531(4) 0.058(3) Uani 1 1 d U
H19A H 0.2283 0.4514 0.3763 0.070 Uiso 1 1 calc R
H19B H 0.1861 0.4455 0.3445 0.070 Uiso 1 1 calc R
C20 C 0.1980(5) 0.5660(9) 0.3632(4) 0.066(4) Uani 1 1 d U
H20A H 0.2258 0.5944 0.3747 0.079 Uiso 1 1 calc R
H20B H 0.1894 0.5936 0.3388 0.079 Uiso 1 1 calc R
C21 C 0.1565(5) 0.5747(9) 0.3906(4) 0.072(4) Uani 1 1 d DU
H21A H 0.1496 0.6321 0.3948 0.086 Uiso 1 1 calc R
H21B H 0.1649 0.5501 0.4159 0.086 Uiso 1 1 calc R
C22 C 0.1121(6) 0.5323(12) 0.3725(6) 0.104(6) Uani 1 1 d DU
H22B H 0.1098 0.4755 0.3804 0.156 Uiso 1 1 calc R
H22C H 0.1110 0.5363 0.3440 0.156 Uiso 1 1 calc R
C23 C 0.1229(4) 0.4160(8) 0.2011(4) 0.054(3) Uani 1 1 d U
H23A H 0.1256 0.4024 0.1737 0.081 Uiso 1 1 calc R
H23B H 0.0964 0.4534 0.2043 0.081 Uiso 1 1 calc R
H23C H 0.1170 0.3672 0.2160 0.081 Uiso 1 1 calc R
C24 C 0.1686(4) 0.4544(7) 0.2155(3) 0.043(3) Uani 1 1 d U
C25 C 0.1009(7) 0.2860(10) 0.0916(5) 0.086(5) Uani 1 1 d U
H25A H 0.1347 0.2716 0.0919 0.129 Uiso 1 1 calc R
H25B H 0.0851 0.2627 0.0688 0.129 Uiso 1 1 calc R
H25C H 0.0861 0.2654 0.1150 0.129 Uiso 1 1 calc R
C26 C 0.0957(5) 0.3813(8) 0.0903(4) 0.053(3) Uani 1 1 d U
C27 C 0.0988(6) 0.6477(11) 0.1858(5) 0.088(5) Uani 1 1 d U
H27A H 0.1325 0.6550 0.1926 0.131 Uiso 1 1 calc R
H27B H 0.0832 0.6170 0.2061 0.131 Uiso 1 1 calc R
H27C H 0.0834 0.7001 0.1831 0.131 Uiso 1 1 calc R
C28 C 0.0943(5) 0.6015(8) 0.1469(3) 0.053(3) Uani 1 1 d U
C29 C 0.1763(6) 0.3132(9) -0.0023(4) 0.069(4) Uani 1 1 d U
H29A H 0.1823 0.2556 0.0001 0.104 Uiso 1 1 calc R
H29B H 0.1830 0.3306 -0.0287 0.104 Uiso 1 1 calc R
H29C H 0.1428 0.3243 0.0033 0.104 Uiso 1 1 calc R
C30 C 0.2098(5) 0.3605(9) 0.0274(4) 0.063(3) Uani 1 1 d U
C31 C 0.3549(6) 0.7715(10) 0.2011(5) 0.078(4) Uani 1 1 d U
H31A H 0.3745 0.7297 0.2134 0.117 Uiso 1 1 calc R
H31B H 0.3361 0.7987 0.2207 0.117 Uiso 1 1 calc R
H31C H 0.3755 0.8104 0.1885 0.117 Uiso 1 1 calc R
C32 C 0.3211(5) 0.7332(8) 0.1709(4) 0.056(3) Uani 1 1 d U
C33 C 0.3930(6) 0.5316(10) 0.0672(4) 0.077(4) Uani 1 1 d U
H33A H 0.4047 0.5712 0.0860 0.116 Uiso 1 1 calc R
H33B H 0.3847 0.5585 0.0429 0.116 Uiso 1 1 calc R
H33C H 0.4180 0.4918 0.0627 0.116 Uiso 1 1 calc R
C34 C 0.3492(5) 0.4901(8) 0.0828(4) 0.055(3) Uani 1 1 d U
C35 C 0.2165(6) 0.7694(8) 0.2333(4) 0.068(4) Uani 1 1 d U
H35A H 0.2090 0.7939 0.2582 0.102 Uiso 1 1 calc R
H35B H 0.1902 0.7788 0.2149 0.102 Uiso 1 1 calc R
H35C H 0.2457 0.7933 0.2235 0.102 Uiso 1 1 calc R
C36 C 0.2238(4) 0.6788(8) 0.2388(3) 0.050(3) Uani 1 1 d U
C37 C 0.3617(5) 0.2735(8) 0.1796(4) 0.062(3) Uani 1 1 d U
H37A H 0.3670 0.2958 0.2055 0.093 Uiso 1 1 calc R
H37B H 0.3917 0.2739 0.1656 0.093 Uiso 1 1 calc R
H37C H 0.3501 0.2184 0.1816 0.093 Uiso 1 1 calc R
C38 C 0.3244(4) 0.3247(7) 0.1574(3) 0.045(3) Uani 1 1 d U
C39 C 0.1106(5) 0.7954(9) 0.0790(4) 0.068(4) Uani 1 1 d U
H39A H 0.0913 0.7628 0.0611 0.101 Uiso 1 1 calc R
H39B H 0.1140 0.8495 0.0684 0.101 Uiso 1 1 calc R
H39C H 0.0950 0.7984 0.1040 0.101 Uiso 1 1 calc R
C40 C 0.1591(4) 0.7581(6) 0.0843(3) 0.042(2) Uani 1 1 d U
C41 C 0.3154(5) 0.6596(9) 0.0055(4) 0.060(3) Uani 1 1 d U
H41A H 0.3114 0.6097 -0.0091 0.090 Uiso 1 1 calc R
H41B H 0.3491 0.6663 0.0129 0.090 Uiso 1 1 calc R
H41C H 0.3050 0.7049 -0.0105 0.090 Uiso 1 1 calc R
C42 C 0.2852(4) 0.6561(7) 0.0421(3) 0.043(3) Uani 1 1 d U
O27 O 0.1243(4) 0.2054(7) 0.1836(4) 0.085(3) Uani 1 1 d U
O28 O 0.0000 0.513(6) 0.2500 0.29(4) Uani 0.50 2 d SPDU
H28B H 0.0000 0.5703 0.2500 0.348 Uiso 0.50 2 calc SPR
O29 O 0.6557(13) 0.573(2) 0.0203(11) 0.306(17) Uani 1 1 d U
H29D H 0.6679 0.5520 0.0009 0.459 Uiso 1 1 calc R
O30 O 0.558(2) 0.689(4) -0.0143(19) 0.31(3) Uani 0.50 1 d PDU
H30A H 0.5310 0.7103 -0.0114 0.367 Uiso 0.50 1 calc PR
O31 O 0.578(2) 0.535(3) 0.0894(18) 0.25(3) Uani 0.50 1 d PU
C43 C 0.0393(8) 0.1801(17) 0.1987(9) 0.164(11) Uani 1 1 d DU
H43A H 0.0183 0.1396 0.2097 0.246 Uiso 1 1 calc R
H43B H 0.0292 0.1912 0.1720 0.246 Uiso 1 1 calc R
H43C H 0.0376 0.2294 0.2140 0.246 Uiso 1 1 calc R
C44 C 0.0922(7) 0.1482(13) 0.1994(7) 0.111(6) Uani 1 1 d DU
H44A H 0.1021 0.1360 0.2263 0.133 Uiso 1 1 calc R
H44B H 0.0937 0.0979 0.1843 0.133 Uiso 1 1 calc R
C45 C 0.1726(6) 0.1796(11) 0.1805(6) 0.088(5) Uani 1 1 d U
H45A H 0.1735 0.1309 0.1642 0.106 Uiso 1 1 calc R
H45B H 0.1851 0.1651 0.2065 0.106 Uiso 1 1 calc R
C46 C 0.2038(6) 0.2415(11) 0.1636(5) 0.089(5) Uani 1 1 d U
H46A H 0.2363 0.2205 0.1618 0.134 Uiso 1 1 calc R
H46B H 0.2041 0.2892 0.1801 0.134 Uiso 1 1 calc R
H46C H 0.1917 0.2558 0.1378 0.134 Uiso 1 1 calc R
C47 C -0.012(4) 0.456(4) 0.215(2) 0.29(5) Uani 0.50 1 d PDU
H47A H -0.0464 0.4606 0.2080 0.431 Uiso 0.50 1 calc PR
H47B H -0.0047 0.4010 0.2215 0.431 Uiso 0.50 1 calc PR
H47C H 0.0063 0.4725 0.1923 0.431 Uiso 0.50 1 calc PR
C48 C 0.6927(11) 0.5955(19) 0.0475(9) 0.168(11) Uani 1 1 d U
H48A H 0.6937 0.6539 0.0498 0.252 Uiso 1 1 calc R
H48B H 0.7234 0.5759 0.0385 0.252 Uiso 1 1 calc R
H48C H 0.6861 0.5719 0.0728 0.252 Uiso 1 1 calc R
C49 C 0.5498(16) 0.674(3) -0.0885(13) 0.115(14) Uani 0.50 1 d PU
H49A H 0.5212 0.6460 -0.0804 0.173 Uiso 0.50 1 calc PR
H49B H 0.5700 0.6380 -0.1032 0.173 Uiso 0.50 1 calc PR
H49C H 0.5405 0.7200 -0.1049 0.173 Uiso 0.50 1 calc PR
C50 C 0.574(3) 0.701(5) -0.0575(19) 0.20(3) Uani 0.50 1 d PDU
H50A H 0.5775 0.7595 -0.0611 0.236 Uiso 0.50 1 calc PR
H50B H 0.6062 0.6778 -0.0590 0.236 Uiso 0.50 1 calc PR

loop_
_atom_site_aniso_label
_atom_site_aniso_U_11
_atom_site_aniso_U_22
_atom_site_aniso_U_33
_atom_site_aniso_U_23
_atom_site_aniso_U_13
_atom_site_aniso_U_12
Nd1 0.0388(4) 0.0338(3) 0.0321(3) -0.0007(2) 0.0048(2) -0.0029(2)
Nd2 0.0369(4) 0.0343(3) 0.0324(3) 0.0011(2) 0.0063(2) 0.0016(2)
Zn1 0.0393(8) 0.0731(10) 0.0566(8) 0.0130(7) 0.0071(6) -0.0063(7)
Zn2 0.0571(9) 0.0469(8) 0.0488(7) -0.0108(6) 0.0063(6) 0.0107(6)
Zn3 0.0548(8) 0.0341(7) 0.0387(6) 0.0001(5) 0.0014(5) -0.0053(6)
Zn4 0.0418(7) 0.0461(8) 0.0355(6) 0.0015(5) 0.0104(5) 0.0071(6)
N1 0.049(6) 0.087(7) 0.076(6) 0.016(6) 0.006(5) 0.002(5)
N2 0.046(5) 0.038(4) 0.036(4) 0.012(4) 0.007(4) 0.009(4)
Br1 0.0896(12) 0.1103(14) 0.0815(11) 0.0532(10) -0.0271(9) -0.0204(10)
Br2 0.0446(8) 0.0834(10) 0.0868(10) 0.0322(8) -0.0040(6) 0.0071(7)
O1 0.042(4) 0.040(4) 0.036(3) 0.005(3) 0.008(3) 0.002(3)
O2 0.043(4) 0.046(4) 0.046(4) 0.003(3) 0.000(3) -0.004(3)
O3 0.036(4) 0.049(4) 0.046(4) 0.012(3) 0.007(3) -0.001(3)
O4 0.043(4) 0.042(4) 0.030(3) 0.003(3) 0.005(3) 0.007(3)
O5 0.037(4) 0.041(4) 0.035(3) -0.004(3) 0.005(3) 0.003(3)
O6 0.049(4) 0.035(4) 0.032(3) 0.001(3) 0.005(3) 0.001(3)
O7 0.046(4) 0.053(4) 0.053(4) 0.006(4) 0.010(3) -0.012(3)
O8 0.042(4) 0.069(5) 0.045(4) 0.002(4) 0.009(3) -0.004(4)
O9 0.062(5) 0.114(7) 0.068(5) -0.010(5) 0.011(4) -0.005(5)
O10 0.046(4) 0.066(5) 0.043(4) -0.003(4) 0.015(3) 0.000(4)
O11 0.066(5) 0.049(4) 0.040(4) 0.002(3) 0.011(3) -0.016(4)
O12 0.042(4) 0.038(4) 0.041(4) 0.000(3) 0.004(3) 0.002(3)
O13 0.065(5) 0.059(5) 0.059(5) 0.002(4) 0.024(4) -0.010(4)
O14 0.054(5) 0.069(5) 0.039(4) 0.006(4) 0.019(3) 0.006(4)
O15 0.087(6) 0.054(5) 0.061(5) -0.020(4) -0.015(4) 0.010(4)
O16 0.084(5) 0.025(4) 0.049(4) -0.011(3) 0.010(4) 0.002(4)
O17 0.060(5) 0.046(4) 0.052(4) -0.014(4) -0.002(4) 0.001(4)
O18 0.063(5) 0.038(4) 0.039(4) -0.001(3) -0.001(3) 0.002(3)
O19 0.048(4) 0.047(5) 0.073(5) 0.003(4) -0.003(4) 0.002(4)
O20 0.063(5) 0.039(4) 0.054(4) 0.001(3) -0.018(4) 0.002(4)
O21 0.061(5) 0.033(4) 0.064(5) -0.004(4) -0.001(4) 0.015(3)
O22 0.052(4) 0.039(4) 0.054(4) 0.004(3) 0.009(3) 0.017(3)
O23 0.075(5) 0.056(5) 0.039(4) 0.002(4) 0.008(4) 0.019(4)
O24 0.068(5) 0.049(4) 0.039(4) -0.001(3) 0.009(3) 0.011(4)
O25 0.047(4) 0.056(5) 0.062(5) 0.018(4) -0.005(4) -0.016(4)
O26 0.052(5) 0.075(6) 0.094(6) 0.011(5) -0.003(5) -0.010(5)
C1 0.059(6) 0.055(6) 0.047(5) -0.003(5) 0.011(5) -0.001(5)
C2 0.038(5) 0.042(5) 0.043(5) 0.004(4) 0.000(4) -0.013(4)
C3 0.042(6) 0.050(6) 0.050(5) 0.007(5) 0.004(4) -0.015(5)
C4 0.053(6) 0.058(6) 0.050(6) 0.018(5) -0.011(5) -0.011(5)
C5 0.053(6) 0.065(7) 0.065(6) 0.013(6) -0.011(5) 0.001(5)
C6 0.051(6) 0.051(6) 0.046(5) 0.003(5) 0.003(5) -0.006(5)
C7 0.042(5) 0.044(5) 0.047(5) 0.007(5) -0.005(4) -0.005(4)
C8 0.054(6) 0.069(7) 0.075(7) 0.007(6) -0.005(6) 0.007(6)
C9 0.059(7) 0.086(8) 0.084(8) 0.009(7) 0.009(6) 0.001(6)
C10 0.203(16) 0.202(16) 0.203(17) -0.011(10) 0.003(10) -0.002(10)
C11 0.046(6) 0.068(7) 0.063(6) 0.017(6) 0.017(5) -0.003(5)
C12 0.034(5) 0.033(5) 0.037(5) 0.007(4) 0.014(4) 0.003(4)
C13 0.041(5) 0.049(6) 0.048(5) 0.001(5) 0.004(4) -0.003(5)
C14 0.042(6) 0.047(6) 0.061(6) 0.000(5) -0.005(5) -0.003(5)
C15 0.045(5) 0.033(5) 0.050(5) 0.011(4) 0.002(4) 0.001(4)
C16 0.041(5) 0.037(5) 0.041(5) 0.009(4) 0.004(4) -0.002(4)
C17 0.037(5) 0.030(5) 0.033(4) -0.006(4) -0.001(4) 0.004(4)
C18 0.048(6) 0.042(5) 0.038(5) 0.009(4) 0.014(4) 0.002(4)
C19 0.056(6) 0.062(7) 0.057(6) 0.016(5) 0.016(5) 0.003(5)
C20 0.069(7) 0.070(7) 0.060(6) 0.007(6) 0.030(5) 0.002(6)
C21 0.068(7) 0.072(7) 0.076(7) 0.010(6) 0.019(6) 0.022(6)
C22 0.102(9) 0.124(10) 0.087(8) -0.010(8) 0.023(7) 0.006(8)
C23 0.052(6) 0.059(6) 0.052(6) 0.006(5) 0.003(5) -0.008(5)
C24 0.044(6) 0.047(6) 0.039(5) -0.001(4) 0.005(4) -0.003(5)
C25 0.099(9) 0.073(8) 0.085(8) 0.016(7) -0.017(7) -0.008(7)
C26 0.051(6) 0.054(6) 0.055(6) 0.012(5) -0.012(5) -0.014(5)
C27 0.091(8) 0.094(8) 0.078(8) -0.012(7) 0.001(7) 0.022(7)
C28 0.060(7) 0.052(6) 0.046(5) -0.001(5) 0.005(5) 0.007(5)
C29 0.085(8) 0.057(7) 0.065(7) -0.019(6) -0.009(6) 0.009(6)
C30 0.076(7) 0.070(7) 0.043(5) -0.007(5) 0.005(5) 0.004(6)
C31 0.084(8) 0.072(7) 0.077(7) -0.009(6) -0.021(6) -0.008(6)
C32 0.053(6) 0.057(7) 0.059(6) -0.004(5) 0.008(5) -0.005(5)
C33 0.085(8) 0.090(8) 0.058(6) 0.013(6) 0.023(6) -0.017(7)
C34 0.053(6) 0.054(6) 0.058(6) 0.010(5) 0.012(5) 0.010(5)
C35 0.096(8) 0.045(6) 0.063(6) 0.009(5) 0.013(6) 0.008(6)
C36 0.056(6) 0.058(6) 0.035(5) -0.004(5) 0.001(4) 0.020(5)
C37 0.064(7) 0.062(7) 0.060(6) 0.004(5) 0.007(5) 0.009(6)
C38 0.044(6) 0.040(5) 0.050(5) 0.014(5) -0.001(4) 0.000(5)
C39 0.067(7) 0.068(7) 0.068(7) -0.010(6) -0.006(6) 0.008(6)
C40 0.052(6) 0.030(5) 0.043(5) -0.004(4) 0.013(4) 0.002(4)
C41 0.064(7) 0.059(6) 0.057(6) 0.004(5) 0.019(5) -0.007(5)
C42 0.041(5) 0.045(6) 0.044(5) 0.007(5) 0.008(4) -0.010(5)
O27 0.071(6) 0.081(6) 0.105(7) 0.021(5) 0.006(5) -0.001(5)
O28 0.29(4) 0.29(4) 0.29(4) 0.000 0.008(10) 0.000
O29 0.309(19) 0.308(19) 0.302(19) -0.004(10) 0.016(10) -0.012(10)
O30 0.30(3) 0.31(3) 0.31(3) -0.004(10) 0.007(10) 0.008(10)
O31 0.26(3) 0.25(3) 0.25(3) 0.008(10) -0.001(10) -0.003(10)
C43 0.162(13) 0.162(14) 0.169(14) 0.005(9) 0.015(9) 0.000(9)
C44 0.112(10) 0.107(10) 0.115(10) 0.015(8) 0.001(8) -0.012(8)
C45 0.083(8) 0.076(8) 0.105(9) 0.005(7) -0.012(7) -0.001(7)
C46 0.082(8) 0.091(9) 0.094(8) 0.012(7) 0.003(7) -0.007(7)
C47 0.28(5) 0.29(5) 0.29(5) 0.000(10) 0.011(10) 0.000(10)
C48 0.163(14) 0.169(14) 0.172(14) 0.000(9) 0.007(9) 0.012(9)
C49 0.115(16) 0.113(16) 0.118(16) 0.004(10) -0.008(10) 0.003(10)
C50 0.20(3) 0.19(3) 0.20(3) -0.001(10) 0.002(10) -0.001(10)

loop_
_atom_type_symbol
_atom_type_description
_atom_type_scat_dispersion_real
_atom_type_scat_dispersion_imag
_atom_type_scat_source
C C 0.0033 0.0016 'International Tables Vol C Tables 4.2.6.8 and 6.1.1.4'
H H 0.0000 0.0000 'International Tables Vol C Tables 4.2.6.8 and 6.1.1.4'
N N 0.0061 0.0033 'International Tables Vol C Tables 4.2.6.8 and 6.1.1.4'
O O 0.0106 0.0060 'International Tables Vol C Tables 4.2.6.8 and 6.1.1.4'
Zn Zn 0.2839 1.4301 'International Tables Vol C Tables 4.2.6.8 and 6.1.1.4'
Br Br -0.2901 2.4595 'International Tables Vol C Tables 4.2.6.8 and 6.1.1.4'
Nd Nd -0.1943 3.0179 'International Tables Vol C Tables 4.2.6.8 and 6.1.1.4'

loop_
_geom_angle_atom_site_label_1
_geom_angle_atom_site_label_2
_geom_angle_atom_site_label_3
_geom_angle
_geom_angle_site_symmetry_1
_geom_angle_site_symmetry_3
O16 Nd1 O12 77.2(3) . .
O16 Nd1 O18 136.0(3) . .
O12 Nd1 O18 77.1(3) . .
O16 Nd1 O6 130.8(3) . .
O12 Nd1 O6 73.0(2) . .
O18 Nd1 O6 72.8(2) . .
O16 Nd1 O5 75.2(2) . .
O12 Nd1 O5 86.6(2) . .
O18 Nd1 O5 137.5(2) . .
O6 Nd1 O5 64.9(2) . .
O16 Nd1 O25 72.6(3) . .
O12 Nd1 O25 145.7(3) . .
O18 Nd1 O25 136.8(3) . .
O6 Nd1 O25 116.1(2) . .
O5 Nd1 O25 70.4(2) . .
O16 Nd1 O10 145.8(3) . .
O12 Nd1 O10 134.4(3) . .
O18 Nd1 O10 73.8(3) . .
O6 Nd1 O10 65.3(2) . .
O5 Nd1 O10 91.7(2) . .
O25 Nd1 O10 73.2(3) . .
O16 Nd1 O2 96.1(3) . .
O12 Nd1 O2 128.6(2) . .
O18 Nd1 O2 73.6(3) . .
O6 Nd1 O2 133.1(2) . .
O5 Nd1 O2 141.6(2) . .
O25 Nd1 O2 71.3(3) . .
O10 Nd1 O2 74.6(3) . .
O16 Nd1 O1 69.4(2) . .
O12 Nd1 O1 70.9(2) . .
O18 Nd1 O1 68.7(2) . .
O6 Nd1 O1 131.7(2) . .
O5 Nd1 O1 141.3(2) . .
O25 Nd1 O1 111.9(2) . .
O10 Nd1 O1 126.6(2) . .
O2 Nd1 O1 59.4(2) . .
O14 Nd2 O6 90.6(3) . .
O14 Nd2 O19 75.3(3) . .
O6 Nd2 O19 76.4(3) . .
O14 Nd2 O22 75.6(3) . .
O6 Nd2 O22 140.2(3) . .
O19 Nd2 O22 132.5(3) . .
O14 Nd2 O7 137.2(3) . .
O6 Nd2 O7 86.2(3) . .
O19 Nd2 O7 143.8(3) . .
O22 Nd2 O7 79.9(3) . .
O14 Nd2 O5 73.1(3) . .
O6 Nd2 O5 65.2(2) . .
O19 Nd2 O5 129.2(3) . .
O22 Nd2 O5 75.0(2) . .
O7 Nd2 O5 66.8(2) . .
O14 Nd2 O4 130.6(3) . .
O6 Nd2 O4 135.0(2) . .
O19 Nd2 O4 95.3(3) . .
O22 Nd2 O4 76.5(2) . .
O7 Nd2 O4 74.9(3) . .
O5 Nd2 O4 135.4(2) . .
O14 Nd2 O23 142.4(3) . .
O6 Nd2 O23 66.5(2) . .
O19 Nd2 O23 70.6(3) . .
O22 Nd2 O23 140.7(3) . .
O7 Nd2 O23 73.4(3) . .
O5 Nd2 O23 118.0(3) . .
O4 Nd2 O23 69.1(2) . .
O14 Nd2 O3 73.7(3) . .
O6 Nd2 O3 144.3(2) . .
O19 Nd2 O3 68.6(3) . .
O22 Nd2 O3 67.5(3) . .
O7 Nd2 O3 127.1(2) . .
O5 Nd2 O3 134.7(2) . .
O4 Nd2 O3 58.1(2) . .
O23 Nd2 O3 107.2(3) . .
O26 Zn1 O2 106.3(4) . .
O26 Zn1 O9 114.2(5) . .
O2 Zn1 O9 118.3(4) . .
O26 Zn1 N1 113.0(5) . .
O2 Zn1 N1 95.9(4) . .
O9 Zn1 N1 107.9(5) . .
O5 Zn2 O21 114.4(3) . .
O5 Zn2 O15 109.3(4) . .
O21 Zn2 O15 111.3(4) . .
O5 Zn2 O13 111.5(3) . .
O21 Zn2 O13 101.3(4) . .
O15 Zn2 O13 108.7(4) . .
O11 Zn3 O6 112.5(3) . .
O11 Zn3 O20 104.1(4) . .
O6 Zn3 O20 116.0(3) . .
O11 Zn3 O17 112.2(4) . .
O6 Zn3 O17 105.0(3) . .
O20 Zn3 O17 107.1(3) . .
O8 Zn4 O24 108.5(4) . .
O8 Zn4 O4 120.4(3) . .
O24 Zn4 O4 111.6(3) . .
O8 Zn4 N2 107.9(4) . .
O24 Zn4 N2 113.0(3) . .
O4 Zn4 N2 94.8(3) . .
C8 N1 C9 117.2(12) . .
C8 N1 Zn1 122.9(10) . .
C9 N1 Zn1 119.8(9) . .
C18 N2 C19 118.9(9) . .
C18 N2 Zn4 123.2(7) . .
C19 N2 Zn4 117.8(7) . .
C2 O1 C1 116.5(8) . .
C2 O1 Nd1 119.3(6) . .
C1 O1 Nd1 123.9(6) . .
C7 O2 Zn1 124.3(7) . .
C7 O2 Nd1 124.4(7) . .
Zn1 O2 Nd1 109.1(3) . .
C12 O3 C11 116.4(9) . .
C12 O3 Nd2 118.0(6) . .
C11 O3 Nd2 124.8(7) . .
C17 O4 Zn4 125.2(6) . .
C17 O4 Nd2 126.5(6) . .
Zn4 O4 Nd2 107.8(3) . .
Zn2 O5 Nd1 115.5(3) . .
Zn2 O5 Nd2 110.8(3) . .
Nd1 O5 Nd2 113.3(3) . .
Zn2 O5 H5B 105.4 . .
Nd1 O5 H5B 105.4 . .
Nd2 O5 H5B 105.4 . .
Zn3 O6 Nd2 118.8(3) . .
Zn3 O6 Nd1 110.9(3) . .
Nd2 O6 Nd1 116.4(3) . .
Zn3 O6 H6A 102.6 . .
Nd2 O6 H6A 102.6 . .
Nd1 O6 H6A 102.6 . .
C24 O7 Nd2 153.6(8) . .
C24 O8 Zn4 115.9(7) . .
C28 O9 Zn1 112.1(8) . .
C28 O10 Nd1 159.3(8) . .
C42 O11 Zn3 120.9(7) . .
C42 O12 Nd1 146.2(7) . .
C34 O13 Zn2 112.6(8) . .
C34 O14 Nd2 158.7(9) . .
C30 O15 Zn2 113.3(8) . .
C30 O16 Nd1 141.2(8) . .
C40 O17 Zn3 112.2(7) . .
C40 O18 Nd1 146.0(7) . .
C32 O19 Nd2 146.0(8) . .
C32 O20 Zn3 116.2(8) . .
C38 O21 Zn2 120.9(7) . .
C38 O22 Nd2 145.4(7) . .
C36 O23 Nd2 156.4(8) . .
C36 O24 Zn4 108.5(7) . .
C26 O25 Nd1 151.7(8) . .
C26 O26 Zn1 116.6(9) . .
O1 C1 H1A 109.5 . .
O1 C1 H1B 109.5 . .
H1A C1 H1B 109.5 . .
O1 C1 H1C 109.5 . .
H1A C1 H1C 109.5 . .
H1B C1 H1C 109.5 . .
C3 C2 O1 124.5(10) . .
C3 C2 C7 123.9(11) . .
O1 C2 C7 111.5(9) . .
C2 C3 C4 117.4(10) . .
C2 C3 H3A 121.3 . .
C4 C3 H3A 121.3 . .
C5 C4 C3 122.7(11) . .
C5 C4 Br1 119.9(10) . .
C3 C4 Br1 117.4(9) . .
C4 C5 C6 120.5(12) . .
C4 C5 H5A 119.7 . .
C6 C5 H5A 119.7 . .
C5 C6 C7 119.4(11) . .
C5 C6 C8 115.4(12) . .
C7 C6 C8 125.2(11) . .
O2 C7 C2 119.8(10) . .
O2 C7 C6 124.1(10) . .
C2 C7 C6 116.1(10) . .
N1 C8 C6 126.7(13) . .
N1 C8 H8A 116.6 . .
C6 C8 H8A 116.6 . .
N1 C9 C10 111.5(11) . .
N1 C9 H9A 109.3 . .
C10 C9 H9A 109.3 . .
N1 C9 H9B 109.3 . .
C10 C9 H9B 109.3 . .
H9A C9 H9B 108.0 . .
C9 C10 C22 103.4(18) . 2
C9 C10 H10E 111.1 . .
C22 C10 H10E 111.1 2 .
C9 C10 H10F 111.1 . .
C22 C10 H10F 111.1 2 .
H10E C10 H10F 109.0 . .
O3 C11 H11A 109.5 . .
O3 C11 H11B 109.5 . .
H11A C11 H11B 109.5 . .
O3 C11 H11E 109.5 . .
H11A C11 H11E 109.5 . .
H11B C11 H11E 109.5 . .
O3 C12 C13 124.5(9) . .
O3 C12 C17 113.1(9) . .
C13 C12 C17 122.4(9) . .
C12 C13 C14 117.2(10) . .
C12 C13 H13A 121.4 . .
C14 C13 H13A 121.4 . .
C15 C14 C13 122.5(11) . .
C15 C14 Br2 120.4(9) . .
C13 C14 Br2 117.1(9) . .
C14 C15 C16 119.5(10) . .
C14 C15 H15A 120.3 . .
C16 C15 H15A 120.3 . .
C15 C16 C17 121.3(10) . .
C15 C16 C18 115.1(9) . .
C17 C16 C18 123.5(10) . .
O4 C17 C12 117.7(9) . .
O4 C17 C16 125.5(9) . .
C12 C17 C16 116.8(9) . .
N2 C18 C16 127.1(10) . .
N2 C18 H18A 116.4 . .
C16 C18 H18A 116.4 . .
N2 C19 C20 109.7(10) . .
N2 C19 H19A 109.7 . .
C20 C19 H19A 109.7 . .
N2 C19 H19B 109.7 . .
C20 C19 H19B 109.7 . .
H19A C19 H19B 108.2 . .
C21 C20 C19 116.8(12) . .
C21 C20 H20A 108.1 . .
C19 C20 H20A 108.1 . .
C21 C20 H20B 108.1 . .
C19 C20 H20B 108.1 . .
H20A C20 H20B 107.3 . .
C20 C21 C22 108.8(13) . .
C20 C21 H21A 109.9 . .
C22 C21 H21A 109.9 . .
C20 C21 H21B 109.9 . .
C22 C21 H21B 109.9 . .
H21A C21 H21B 108.3 . .
C21 C22 C10 97.0(16) . 2
C21 C22 H22B 112.4 . .
C10 C22 H22B 112.4 2 .
C21 C22 H22C 112.4 . .
C10 C22 H22C 112.4 2 .
H22B C22 H22C 109.9 . .
C24 C23 H23A 109.5 . .
C24 C23 H23B 109.5 . .
H23A C23 H23B 109.5 . .
C24 C23 H23C 109.5 . .
H23A C23 H23C 109.5 . .
H23B C23 H23C 109.5 . .
O7 C24 O8 123.5(11) . .
O7 C24 C23 119.9(10) . .
O8 C24 C23 116.5(10) . .
C26 C25 H25A 109.5 . .
C26 C25 H25B 109.5 . .
H25A C25 H25B 109.5 . .
C26 C25 H25C 109.5 . .
H25A C25 H25C 109.5 . .
H25B C25 H25C 109.5 . .
O26 C26 O25 125.6(12) . .
O26 C26 C25 118.6(12) . .
O25 C26 C25 115.7(13) . .
C28 C27 H27A 109.5 . .
C28 C27 H27B 109.5 . .
H27A C27 H27B 109.5 . .
C28 C27 H27C 109.5 . .
H27A C27 H27C 109.5 . .
H27B C27 H27C 109.5 . .
O10 C28 O9 123.8(12) . .
O10 C28 C27 119.8(13) . .
O9 C28 C27 116.3(12) . .
C30 C29 H29A 109.5 . .
C30 C29 H29B 109.5 . .
H29A C29 H29B 109.5 . .
C30 C29 H29C 109.5 . .
H29A C29 H29C 109.5 . .
H29B C29 H29C 109.5 . .
O16 C30 O15 123.9(13) . .
O16 C30 C29 121.2(13) . .
O15 C30 C29 114.9(12) . .
C32 C31 H31A 109.5 . .
C32 C31 H31B 109.5 . .
H31A C31 H31B 109.5 . .
C32 C31 H31C 109.5 . .
H31A C31 H31C 109.5 . .
H31B C31 H31C 109.5 . .
O20 C32 O19 124.4(12) . .
O20 C32 C31 119.0(13) . .
O19 C32 C31 116.6(13) . .
C34 C33 H33A 109.5 . .
C34 C33 H33B 109.5 . .
H33A C33 H33B 109.5 . .
C34 C33 H33C 109.5 . .
H33A C33 H33C 109.5 . .
H33B C33 H33C 109.5 . .
O14 C34 O13 123.9(12) . .
O14 C34 C33 118.7(13) . .
O13 C34 C33 117.4(12) . .
C36 C35 H35A 109.5 . .
C36 C35 H35B 109.5 . .
H35A C35 H35B 109.5 . .
C36 C35 H35C 109.5 . .
H35A C35 H35C 109.5 . .
H35B C35 H35C 109.5 . .
O23 C36 O24 121.7(11) . .
O23 C36 C35 118.9(11) . .
O24 C36 C35 119.3(10) . .
C38 C37 H37A 109.5 . .
C38 C37 H37B 109.5 . .
H37A C37 H37B 109.5 . .
C38 C37 H37C 109.5 . .
H37A C37 H37C 109.5 . .
H37B C37 H37C 109.5 . .
O22 C38 O21 125.0(10) . .
O22 C38 C37 117.3(11) . .
O21 C38 C37 117.7(11) . .
C40 C39 H39A 109.5 . .
C40 C39 H39B 109.5 . .
H39A C39 H39B 109.5 . .
C40 C39 H39C 109.5 . .
H39A C39 H39C 109.5 . .
H39B C39 H39C 109.5 . .
O18 C40 O17 121.0(11) . .
O18 C40 C39 118.6(11) . .
O17 C40 C39 120.3(10) . .
C42 C41 H41A 109.5 . .
C42 C41 H41B 109.5 . .
H41A C41 H41B 109.5 . .
C42 C41 H41C 109.5 . .
H41A C41 H41C 109.5 . .
H41B C41 H41C 109.5 . .
O12 C42 O11 124.1(10) . .
O12 C42 C41 119.0(11) . .
O11 C42 C41 116.9(10) . .
C45 O27 C44 115.6(14) . .
C47 O28 C47 106(10) . 2
C47 O28 H28B 126.9 . .
C47 O28 H28B 126.9 2 .
C48 O29 H29D 109.5 . .
C50 O30 H30A 109.5 . .
C44 C43 H43A 109.5 . .
C44 C43 H43B 109.5 . .
H43A C43 H43B 109.5 . .
C44 C43 H43C 109.5 . .
H43A C43 H43C 109.5 . .
H43B C43 H43C 109.5 . .
O27 C44 C43 111.6(18) . .
O27 C44 H44A 109.3 . .
C43 C44 H44A 109.3 . .
O27 C44 H44B 109.3 . .
C43 C44 H44B 109.3 . .
H44A C44 H44B 108.0 . .
O27 C45 C46 112.8(15) . .
O27 C45 H45A 109.0 . .
C46 C45 H45A 109.0 . .
O27 C45 H45B 109.0 . .
C46 C45 H45B 109.0 . .
H45A C45 H45B 107.8 . .
C45 C46 H46A 109.5 . .
C45 C46 H46B 109.5 . .
H46A C46 H46B 109.5 . .
C45 C46 H46C 109.5 . .
H46A C46 H46C 109.5 . .
H46B C46 H46C 109.5 . .
O28 C47 H47A 109.5 . .
O28 C47 H47B 109.5 . .
H47A C47 H47B 109.5 . .
O28 C47 H47C 109.5 . .
H47A C47 H47C 109.5 . .
H47B C47 H47C 109.5 . .
O29 C48 H48A 109.5 . .
O29 C48 H48B 109.5 . .
H48A C48 H48B 109.5 . .
O29 C48 H48C 109.5 . .
H48A C48 H48C 109.5 . .
H48B C48 H48C 109.5 . .
C50 C49 H49A 109.5 . .
C50 C49 H49B 109.5 . .
H49A C49 H49B 109.5 . .
C50 C49 H49C 109.5 . .
H49A C49 H49C 109.5 . .
H49B C49 H49C 109.5 . .
C49 C50 O30 124(6) . .
C49 C50 H50A 106.2 . .
O30 C50 H50A 106.2 . .
C49 C50 H50B 106.2 . .
O30 C50 H50B 106.2 . .
H50A C50 H50B 106.4 . .

loop_
_geom_bond_atom_site_label_1
_geom_bond_atom_site_label_2
_geom_bond_distance
_geom_bond_site_symmetry_2
Nd1 O16 2.436(7) .
Nd1 O12 2.449(7) .
Nd1 O18 2.466(8) .
Nd1 O6 2.489(7) .
Nd1 O5 2.495(7) .
Nd1 O25 2.499(8) .
Nd1 O10 2.512(7) .
Nd1 O2 2.526(8) .
Nd1 O1 2.688(7) .
Nd2 O14 2.424(7) .
Nd2 O6 2.441(7) .
Nd2 O19 2.450(9) .
Nd2 O22 2.462(7) .
Nd2 O7 2.467(8) .
Nd2 O5 2.521(7) .
Nd2 O4 2.531(6) .
Nd2 O23 2.565(8) .
Nd2 O3 2.742(7) .
Zn1 O26 1.949(11) .
Zn1 O2 1.966(8) .
Zn1 O9 1.970(10) .
Zn1 N1 1.972(12) .
Zn2 O5 1.951(7) .
Zn2 O21 1.959(8) .
Zn2 O15 1.967(9) .
Zn2 O13 1.993(8) .
Zn3 O11 1.955(8) .
Zn3 O6 1.964(7) .
Zn3 O20 1.969(8) .
Zn3 O17 1.990(8) .
Zn4 O8 1.951(8) .
Zn4 O24 1.962(8) .
Zn4 O4 1.974(7) .
Zn4 N2 2.015(8) .
N1 C8 1.272(17) .
N1 C9 1.556(18) .
N2 C18 1.263(14) .
N2 C19 1.485(14) .
Br1 C4 1.923(11) .
Br2 C14 1.922(12) .
O1 C2 1.393(13) .
O1 C1 1.435(13) .
O2 C7 1.316(13) .
O3 C12 1.372(12) .
O3 C11 1.440(13) .
O4 C17 1.310(12) .
O5 H5B 0.9800 .
O6 H6A 0.9800 .
O7 C24 1.257(13) .
O8 C24 1.265(13) .
O9 C28 1.276(16) .
O10 C28 1.194(14) .
O11 C42 1.289(14) .
O12 C42 1.219(13) .
O13 C34 1.265(16) .
O14 C34 1.249(15) .
O15 C30 1.279(16) .
O16 C30 1.223(16) .
O17 C40 1.269(14) .
O18 C40 1.251(12) .
O19 C32 1.266(15) .
O20 C32 1.222(15) .
O21 C38 1.250(14) .
O22 C38 1.247(14) .
O23 C36 1.263(13) .
O24 C36 1.279(14) .
O25 C26 1.253(14) .
O26 C26 1.228(15) .
C1 H1A 0.9600 .
C1 H1B 0.9600 .
C1 H1C 0.9600 .
C2 C3 1.371(15) .
C2 C7 1.417(15) .
C3 C4 1.379(17) .
C3 H3A 0.9300 .
C4 C5 1.352(18) .
C5 C6 1.411(17) .
C5 H5A 0.9300 .
C6 C7 1.426(16) .
C6 C8 1.459(18) .
C8 H8A 0.9300 .
C9 C10 1.560(10) .
C9 H9A 0.9700 .
C9 H9B 0.9700 .
C10 C22 1.69(3) 2
C10 H10E 0.9700 .
C10 H10F 0.9700 .
C11 H11A 0.9600 .
C11 H11B 0.9600 .
C11 H11E 0.9600 .
C12 C13 1.377(15) .
C12 C17 1.415(13) .
C13 C14 1.425(16) .
C13 H13A 0.9300 .
C14 C15 1.348(16) .
C15 C16 1.383(15) .
C15 H15A 0.9300 .
C16 C17 1.420(14) .
C16 C18 1.498(14) .
C18 H18A 0.9300 .
C19 C20 1.558(19) .
C19 H19A 0.9700 .
C19 H19B 0.9700 .
C20 C21 1.492(17) .
C20 H20A 0.9700 .
C20 H20B 0.9700 .
C21 C22 1.524(10) .
C21 H21A 0.9700 .
C21 H21B 0.9700 .
C22 C10 1.69(3) 2
C22 H22B 0.9700 .
C22 H22C 0.9700 .
C23 C24 1.479(16) .
C23 H23A 0.9600 .
C23 H23B 0.9600 .
C23 H23C 0.9600 .
C25 C26 1.57(2) .
C25 H25A 0.9600 .
C25 H25B 0.9600 .
C25 H25C 0.9600 .
C27 C28 1.524(19) .
C27 H27A 0.9600 .
C27 H27B 0.9600 .
C27 H27C 0.9600 .
C29 C30 1.559(19) .
C29 H29A 0.9600 .
C29 H29B 0.9600 .
C29 H29C 0.9600 .
C31 C32 1.507(19) .
C31 H31A 0.9600 .
C31 H31B 0.9600 .
C31 H31C 0.9600 .
C33 C34 1.489(18) .
C33 H33A 0.9600 .
C33 H33B 0.9600 .
C33 H33C 0.9600 .
C35 C36 1.508(17) .
C35 H35A 0.9600 .
C35 H35B 0.9600 .
C35 H35C 0.9600 .
C37 C38 1.511(16) .
C37 H37A 0.9600 .
C37 H37B 0.9600 .
C37 H37C 0.9600 .
C39 C40 1.475(17) .
C39 H39A 0.9600 .
C39 H39B 0.9600 .
C39 H39C 0.9600 .
C41 C42 1.509(15) .
C41 H41A 0.9600 .
C41 H41B 0.9600 .
C41 H41C 0.9600 .
O27 C45 1.400(19) .
O27 C44 1.40(2) .
O28 C47 1.555(10) .
O28 C47 1.555(10) 2
O28 H28B 0.9300 .
O29 C48 1.41(4) .
O29 H29D 0.8200 .
O30 C50 1.554(10) .
O30 H30A 0.8200 .
C43 C44 1.545(10) .
C43 H43A 0.9600 .
C43 H43B 0.9600 .
C43 H43C 0.9600 .
C44 H44A 0.9700 .
C44 H44B 0.9700 .
C45 C46 1.45(2) .
C45 H45A 0.9700 .
C45 H45B 0.9700 .
C46 H46A 0.9600 .
C46 H46B 0.9600 .
C46 H46C 0.9600 .
C47 H47A 0.9600 .
C47 H47B 0.9600 .
C47 H47C 0.9600 .
C48 H48A 0.9600 .
C48 H48B 0.9600 .
C48 H48C 0.9600 .
C49 C50 1.31(7) .
C49 H49A 0.9600 .
C49 H49B 0.9600 .
C49 H49C 0.9600 .
C50 H50A 0.9700 .
C50 H50B 0.9700 .
